data_4109312
loop_
_publ_author_name
'Yu-Bin Dong'
'You-Yun Jiang'
'Jie Li'
'Jian-Ping Ma'
'Feng-Ling Liu'
'Bo Tang'
'Ru-Qi Huang'
'Stuart R. Batten'

_publ_section_title
;
 Temperature-Dependent Synthesis of Metal-Organic Frameworks Based on a
 Flexible Tetradentate Ligand with Bidirectional Coordination Donors
;
_journal_name_full 'Journal of the American Chemical Society'
_journal_page_first 4520
_journal_page_last 4521
_journal_paper_doi 10.1021/ja0701917
_journal_volume 129
_journal_year 2007
_chemical_formula_sum 'C22 H18 Ag2 B2 F8 N4 O4'
_chemical_formula_weight 791.76
_chemical_name_systematic
; 
 ? 
;
_space_group_IT_number 15
_symmetry_cell_setting monoclinic
_symmetry_space_group_name_Hall '-C 2yc'
_symmetry_space_group_name_H-M 'C 1 2/c 1'
_atom_sites_solution_hydrogens geom
_atom_sites_solution_primary direct
_atom_sites_solution_secondary difmap
_audit_creation_method SHELXL-97
_cell_angle_alpha 90.00
_cell_angle_beta 110.326(4)
_cell_angle_gamma 90.00
_cell_formula_units_Z 4
_cell_length_a 16.042(4)
_cell_length_b 12.199(3)
_cell_length_c 15.050(4)
_cell_measurement_temperature 298(2)
_cell_volume 2761.8(12)
_computing_cell_refinement 'Bruker SMART'
_computing_data_collection 'Bruker SMART'
_computing_data_reduction 'Bruker SAINT'
_computing_molecular_graphics 'Bruker SHELXTL'
_computing_publication_material 'Bruker SHELXTL'
_computing_structure_refinement 'SHELXL-97 (Sheldrick, 1997)'
_computing_structure_solution 'SHELXS-97 (Sheldrick, 1990)'
_diffrn_ambient_temperature 298(2)
_diffrn_measured_fraction_theta_full 0.925
_diffrn_measured_fraction_theta_max 0.925
_diffrn_measurement_device_type 'CCD area detector'
_diffrn_measurement_method 'phi and omega scans'
_diffrn_radiation_monochromator graphite
_diffrn_radiation_source 'fine-focus sealed tube'
_diffrn_radiation_type MoK\a
_diffrn_radiation_wavelength 0.71073
_diffrn_reflns_av_R_equivalents 0.0375
_diffrn_reflns_av_sigmaI/netI 0.0473
_diffrn_reflns_limit_h_max 20
_diffrn_reflns_limit_h_min -21
_diffrn_reflns_limit_k_max 15
_diffrn_reflns_limit_k_min -14
_diffrn_reflns_limit_l_max 20
_diffrn_reflns_limit_l_min -11
_diffrn_reflns_number 8138
_diffrn_reflns_theta_full 28.27
_diffrn_reflns_theta_max 28.27
_diffrn_reflns_theta_min 2.15
_exptl_absorpt_coefficient_mu 1.509
_exptl_absorpt_correction_T_max 0.7523
_exptl_absorpt_correction_T_min 0.5836
_exptl_absorpt_correction_type multi-scan
_exptl_absorpt_process_details sadabs
_exptl_crystal_colour yellow
_exptl_crystal_density_diffrn 1.904
_exptl_crystal_description block
_exptl_crystal_F_000 1544
_exptl_crystal_size_max 0.40
_exptl_crystal_size_mid 0.20
_exptl_crystal_size_min 0.20
_refine_diff_density_max 1.294
_refine_diff_density_min -0.968
_refine_diff_density_rms 0.106
_refine_ls_extinction_method none
_refine_ls_goodness_of_fit_ref 1.053
_refine_ls_hydrogen_treatment constr
_refine_ls_matrix_type full
_refine_ls_number_parameters 192
_refine_ls_number_reflns 3175
_refine_ls_number_restraints 3
_refine_ls_restrained_S_all 1.054
_refine_ls_R_factor_all 0.1059
_refine_ls_R_factor_gt 0.0701
_refine_ls_shift/su_max 0.000
_refine_ls_shift/su_mean 0.000
_refine_ls_structure_factor_coef Fsqd
_refine_ls_weighting_details 'calc w=1/[\s^2^(Fo^2^)+(0.0826P)^2^+11.3297P] where P=(Fo^2^+2Fc^2^)/3'
_refine_ls_weighting_scheme calc
_refine_ls_wR_factor_gt 0.1745
_refine_ls_wR_factor_ref 0.1945
_reflns_number_gt 2037
_reflns_number_total 3175
_reflns_threshold_expression >2sigma(I)
_cod_data_source_file ja0701917si20070110_012813.cif
_cod_data_source_block 3
_cod_original_cell_volume 2762.0(12)
_cod_database_code 4109312

loop_
_symmetry_equiv_pos_as_xyz
'x, y, z'
'-x, y, -z+1/2'
'x+1/2, y+1/2, z'
'-x+1/2, y+1/2, -z+1/2'
'-x, -y, -z'
'x, -y, z-1/2'
'-x+1/2, -y+1/2, -z'
'x+1/2, -y+1/2, z-1/2'

loop_
_atom_site_label
_atom_site_type_symbol
_atom_site_fract_x
_atom_site_fract_y
_atom_site_fract_z
_atom_site_U_iso_or_equiv
_atom_site_adp_type
_atom_site_occupancy
_atom_site_symmetry_multiplicity
_atom_site_calc_flag
_atom_site_refinement_flags
C3 C 0.2965(4) 0.3326(5) 0.2098(4) 0.0469(14) Uani 1 1 d .
Ag1 Ag 0.0000 0.14240(6) 0.2500 0.0715(3) Uani 1 2 d S
Ag2 Ag 0.5000 0.25349(13) 0.2500 0.1201(5) Uani 1 2 d S
C10 C 0.1191(4) 0.6451(5) 0.0721(4) 0.0490(14) Uani 1 1 d .
C5 C 0.1165(4) 0.5481(4) 0.1216(4) 0.0426(12) Uani 1 1 d .
C4 C 0.1948(4) 0.4809(5) 0.1494(4) 0.0453(13) Uani 1 1 d .
H4 H 0.2427 0.5113 0.1369 0.054 Uiso 1 1 calc R
N2 N 0.3654(4) 0.2982(5) 0.2255(4) 0.0601(14) Uani 1 1 d .
O1 O 0.1978(3) 0.6670(4) 0.0621(4) 0.0639(13) Uani 1 1 d .
B1 B 0.3034(6) 0.5521(8) 0.4222(8) 0.071(2) Uani 1 1 d .
C1 C 0.1507(4) 0.3175(5) 0.2194(5) 0.0497(14) Uani 1 1 d .
C6 C 0.0377(4) 0.5240(5) 0.1378(5) 0.0538(15) Uani 1 1 d .
H6 H 0.0352 0.4614 0.1720 0.065 Uiso 1 1 calc R
C2 C 0.2106(4) 0.3810(4) 0.1906(4) 0.0428(13) Uani 1 1 d .
F1 F 0.3638(5) 0.4813(7) 0.4084(7) 0.156(3) Uani 1 1 d .
C7 C -0.0361(4) 0.5897(6) 0.1048(5) 0.0601(17) Uani 1 1 d .
H7 H -0.0877 0.5718 0.1165 0.072 Uiso 1 1 calc R
C9 C 0.0439(5) 0.7111(5) 0.0379(5) 0.0572(16) Uani 1 1 d .
H9 H 0.0456 0.7744 0.0042 0.069 Uiso 1 1 calc R
N1 N 0.1043(4) 0.2634(5) 0.2434(5) 0.0742(18) Uani 1 1 d .
C8 C -0.0326(5) 0.6832(6) 0.0536(5) 0.0609(17) Uani 1 1 d .
H8 H -0.0827 0.7274 0.0298 0.073 Uiso 1 1 calc R
O2 O -0.0122(5) 0.0073(8) 0.1390(6) 0.137(3) Uani 1 1 d D
H2A H -0.0629 0.0069 0.1002 0.205 Uiso 1 1 calc RD
F2 F 0.2249(4) 0.4985(7) 0.3833(5) 0.132(2) Uani 1 1 d .
C11 C 0.2026(5) 0.7515(5) -0.0014(5) 0.0597(17) Uani 1 1 d .
H11A H 0.1886 0.8223 0.0193 0.072 Uiso 1 1 calc R
H11B H 0.1616 0.7373 -0.0650 0.072 Uiso 1 1 calc R
F4 F 0.3219(5) 0.5529(6) 0.5180(5) 0.140(3) Uani 1 1 d .
F3 F 0.3027(7) 0.6444(6) 0.3856(9) 0.234(6) Uani 1 1 d .
H2B H 0.0322 0.0184 0.1228 0.351 Uiso 1 1 d RD

loop_
_atom_site_aniso_label
_atom_site_aniso_U_11
_atom_site_aniso_U_22
_atom_site_aniso_U_33
_atom_site_aniso_U_23
_atom_site_aniso_U_13
_atom_site_aniso_U_12
C3 0.047(3) 0.045(3) 0.051(3) 0.006(3) 0.021(3) -0.003(3)
Ag1 0.0765(6) 0.0609(5) 0.0924(7) 0.000 0.0487(5) 0.000
Ag2 0.0376(5) 0.2279(15) 0.0973(8) 0.000 0.0266(5) 0.000
C10 0.058(4) 0.047(3) 0.047(3) 0.000(3) 0.025(3) 0.003(3)
C5 0.047(3) 0.040(3) 0.046(3) 0.000(3) 0.022(3) 0.004(2)
C4 0.046(3) 0.043(3) 0.053(3) 0.005(3) 0.026(3) -0.001(2)
N2 0.045(3) 0.063(3) 0.075(4) 0.011(3) 0.024(3) 0.007(3)
O1 0.071(3) 0.054(3) 0.084(3) 0.027(2) 0.047(3) 0.008(2)
B1 0.061(5) 0.070(5) 0.083(6) 0.017(5) 0.024(5) 0.013(4)
C1 0.042(3) 0.048(3) 0.058(4) 0.010(3) 0.016(3) 0.006(3)
C6 0.052(4) 0.050(3) 0.066(4) -0.001(3) 0.028(3) -0.002(3)
C2 0.044(3) 0.046(3) 0.043(3) 0.004(2) 0.022(3) 0.006(2)
F1 0.122(6) 0.166(6) 0.223(9) 0.027(6) 0.112(6) 0.035(5)
C7 0.043(3) 0.062(4) 0.081(5) -0.011(4) 0.028(3) -0.002(3)
C9 0.069(4) 0.047(3) 0.055(4) 0.005(3) 0.020(3) 0.014(3)
N1 0.058(4) 0.073(4) 0.101(5) 0.018(4) 0.039(4) -0.007(3)
C8 0.054(4) 0.061(4) 0.062(4) -0.008(4) 0.014(3) 0.014(3)
O2 0.081(5) 0.200(7) 0.132(6) -0.091(6) 0.041(4) -0.008(5)
F2 0.088(4) 0.164(5) 0.138(5) -0.036(5) 0.032(4) -0.017(4)
C11 0.078(5) 0.042(3) 0.068(4) 0.010(3) 0.037(4) 0.003(3)
F4 0.127(6) 0.199(8) 0.101(4) -0.024(5) 0.048(4) -0.005(5)
F3 0.256(12) 0.120(6) 0.299(13) 0.118(8) 0.063(10) 0.002(6)

loop_
_atom_type_symbol
_atom_type_description
_atom_type_scat_dispersion_real
_atom_type_scat_dispersion_imag
_atom_type_scat_source
C C 0.0033 0.0016 'International Tables Vol C Tables 4.2.6.8 and 6.1.1.4'
H H 0.0000 0.0000 'International Tables Vol C Tables 4.2.6.8 and 6.1.1.4'
B B 0.0013 0.0007 'International Tables Vol C Tables 4.2.6.8 and 6.1.1.4'
N N 0.0061 0.0033 'International Tables Vol C Tables 4.2.6.8 and 6.1.1.4'
O O 0.0106 0.0060 'International Tables Vol C Tables 4.2.6.8 and 6.1.1.4'
F F 0.0171 0.0103 'International Tables Vol C Tables 4.2.6.8 and 6.1.1.4'
Ag Ag -0.8971 1.1015 'International Tables Vol C Tables 4.2.6.8 and 6.1.1.4'

loop_
_geom_angle_atom_site_label_1
_geom_angle_atom_site_label_2
_geom_angle_atom_site_label_3
_geom_angle
_geom_angle_site_symmetry_1
_geom_angle_site_symmetry_3
N2 C3 C2 177.6(7) . .
N1 Ag1 N1 98.4(3) . 2
N1 Ag1 O2 128.4(3) . 2
N1 Ag1 O2 108.2(3) 2 2
N1 Ag1 O2 108.2(3) . .
N1 Ag1 O2 128.4(3) 2 .
O2 Ag1 O2 88.8(5) 2 .
N2 Ag2 N2 150.4(3) 2_655 .
O1 C10 C9 124.6(6) . .
O1 C10 C5 115.3(5) . .
C9 C10 C5 120.0(6) . .
C6 C5 C10 117.7(5) . .
C6 C5 C4 125.6(5) . .
C10 C5 C4 116.8(5) . .
C2 C4 C5 130.9(5) . .
C2 C4 H4 114.5 . .
C5 C4 H4 114.5 . .
C3 N2 Ag2 172.5(5) . .
C10 O1 C11 119.3(5) . .
F3 B1 F2 112.2(9) . .
F3 B1 F4 115.1(10) . .
F2 B1 F4 106.7(8) . .
F3 B1 F1 113.5(9) . .
F2 B1 F1 103.3(8) . .
F4 B1 F1 105.0(8) . .
N1 C1 C2 177.7(7) . .
C7 C6 C5 122.2(6) . .
C7 C6 H6 118.9 . .
C5 C6 H6 118.9 . .
C4 C2 C1 126.5(5) . .
C4 C2 C3 118.6(5) . .
C1 C2 C3 114.9(5) . .
C6 C7 C8 119.0(6) . .
C6 C7 H7 120.5 . .
C8 C7 H7 120.5 . .
C8 C9 C10 120.4(6) . .
C8 C9 H9 119.8 . .
C10 C9 H9 119.8 . .
C1 N1 Ag1 164.7(7) . .
C9 C8 C7 120.7(6) . .
C9 C8 H8 119.7 . .
C7 C8 H8 119.7 . .
Ag1 O2 H2A 109.5 . .
Ag1 O2 H2B 103.2 . .
H2A O2 H2B 121.7 . .
O1 C11 C11 104.6(7) . 7_565
O1 C11 H11A 110.8 . .
C11 C11 H11A 110.8 7_565 .
O1 C11 H11B 110.8 . .
C11 C11 H11B 110.8 7_565 .
H11A C11 H11B 108.9 . .

loop_
_geom_bond_atom_site_label_1
_geom_bond_atom_site_label_2
_geom_bond_distance
_geom_bond_site_symmetry_2
C3 N2 1.128(8) .
C3 C2 1.433(8) .
Ag1 N1 2.259(6) .
Ag1 N1 2.259(6) 2
Ag1 O2 2.306(7) 2
Ag1 O2 2.306(7) .
Ag2 N2 2.131(5) 2_655
Ag2 N2 2.131(5) .
C10 O1 1.348(7) .
C10 C9 1.392(9) .
C10 C5 1.407(8) .
C5 C6 1.399(8) .
C5 C4 1.435(8) .
C4 C2 1.351(8) .
C4 H4 0.9300 .
O1 C11 1.427(7) .
B1 F3 1.251(10) .
B1 F2 1.358(11) .
B1 F4 1.367(12) .
B1 F1 1.367(11) .
C1 N1 1.144(8) .
C1 C2 1.415(8) .
C6 C7 1.371(9) .
C6 H6 0.9300 .
C7 C8 1.389(10) .
C7 H7 0.9300 .
C9 C8 1.372(9) .
C9 H9 0.9300 .
C8 H8 0.9300 .
O2 H2A 0.8200 .
O2 H2B 0.8401 .
C11 C11 1.508(14) 7_565
C11 H11A 0.9700 .
C11 H11B 0.9700 .

loop_
_geom_hbond_atom_site_label_D
_geom_hbond_atom_site_label_H
_geom_hbond_atom_site_label_A
_geom_hbond_distance_DH
_geom_hbond_distance_HA
_geom_hbond_distance_DA
_geom_hbond_angle_DHA
_geom_hbond_site_symmetry_A
O2 H2B F1 0.84 1.94 2.730(9) 157.1 4_545
O2 H2A F4 0.82 1.97 2.752(10) 158.5 8_455

loop_
_geom_torsion_atom_site_label_1
_geom_torsion_atom_site_label_2
_geom_torsion_atom_site_label_3
_geom_torsion_atom_site_label_4
_geom_torsion
_geom_torsion_site_symmetry_1
_geom_torsion_site_symmetry_4
O1 C10 C5 C6 177.1(6) . .
C9 C10 C5 C6 -2.5(9) . .
O1 C10 C5 C4 -4.2(8) . .
C9 C10 C5 C4 176.1(6) . .
C6 C5 C4 C2 4.0(11) . .
C10 C5 C4 C2 -174.5(6) . .
C2 C3 N2 Ag2 -24(20) . .
N2 Ag2 N2 C3 18(5) 2_655 .
C9 C10 O1 C11 -12.0(9) . .
C5 C10 O1 C11 168.4(5) . .
C10 C5 C6 C7 1.9(10) . .
C4 C5 C6 C7 -176.6(6) . .
C5 C4 C2 C1 -1.7(11) . .
C5 C4 C2 C3 179.5(6) . .
N1 C1 C2 C4 175(100) . .
N1 C1 C2 C3 -6(19) . .
N2 C3 C2 C4 33(16) . .
N2 C3 C2 C1 -145(16) . .
C5 C6 C7 C8 0.0(10) . .
O1 C10 C9 C8 -178.4(6) . .
C5 C10 C9 C8 1.2(9) . .
C2 C1 N1 Ag1 -90(19) . .
N1 Ag1 N1 C1 -105(2) 2 .
O2 Ag1 N1 C1 133(2) 2 .
O2 Ag1 N1 C1 30(2) . .
C10 C9 C8 C7 0.8(10) . .
C6 C7 C8 C9 -1.4(10) . .
C10 O1 C11 C11 -176.9(7) . 7_565
